data_7231683
loop_
_publ_author_name
'Wang, Rong-Yan'
'Zhang, Xiao'
'Yu, Jie-Hui'
'Xu, Ji-Qing'

_publ_section_title
;
 New photoluminescent iodoargentates with bisimidazole derivatives as
 countercations
;
_journal_issue 63
_journal_name_full 'RSC Advances'
_journal_page_first 36150
_journal_paper_doi 10.1039/C8RA05760E
_journal_volume 8
_journal_year 2018
_chemical_formula_moiety 'Ag3 I5 2-,C20 H20 N4 2+'
_chemical_formula_sum 'C20 H20 Ag3 I5 N4'
_chemical_formula_weight 1274.51
_space_group_crystal_system monoclinic
_space_group_IT_number 14
_space_group_name_Hall '-P 2ybc'
_space_group_name_H-M_alt 'P 1 21/c 1'
_symmetry_space_group_name_Hall '-P 2ybc'
_symmetry_space_group_name_H-M 'P 1 21/c 1'
_atom_sites_solution_hydrogens geom
_audit_creation_method SHELXL-2018/3
_audit_update_record
;
2018-10-05 deposited with the CCDC.
2018-10-12 downloaded from the CCDC.
;
_cell_angle_alpha 90
_cell_angle_beta 110.08(3)
_cell_angle_gamma 90
_cell_formula_units_Z 4
_cell_length_a 18.655(4)
_cell_length_b 13.100(3)
_cell_length_c 12.832(3)
_cell_measurement_reflns_used 25104
_cell_measurement_temperature 293(2)
_cell_measurement_theta_max 27.436
_cell_measurement_theta_min 3.110
_cell_volume 2945.3(13)
_computing_cell_refinement Process-auto
_computing_data_collection Process-auto
_computing_data_reduction Process-auto
_computing_publication_material 'Bruker SHELXTL'
_computing_structure_refinement 'SHELXL-2018/3 (Sheldrick, 2018)'
_diffrn_ambient_temperature 293(2)
_diffrn_detector_area_resol_mean 10
_diffrn_measured_fraction_theta_full 0.982
_diffrn_measured_fraction_theta_max 0.971
_diffrn_measurement_device_type 'Rigaku RAXIS-RAPID'
_diffrn_measurement_method omega-scan
_diffrn_radiation_type MoK\a
_diffrn_radiation_wavelength 0.71073
_diffrn_reflns_av_R_equivalents 0.0413
_diffrn_reflns_av_unetI/netI 0.0367
_diffrn_reflns_Laue_measured_fraction_full 0.982
_diffrn_reflns_Laue_measured_fraction_max 0.971
_diffrn_reflns_limit_h_max 24
_diffrn_reflns_limit_h_min -24
_diffrn_reflns_limit_k_max 16
_diffrn_reflns_limit_k_min -16
_diffrn_reflns_limit_l_max 15
_diffrn_reflns_limit_l_min -16
_diffrn_reflns_number 25104
_diffrn_reflns_point_group_measured_fraction_full 0.982
_diffrn_reflns_point_group_measured_fraction_max 0.971
_diffrn_reflns_theta_full 25.242
_diffrn_reflns_theta_max 27.436
_diffrn_reflns_theta_min 3.110
_diffrn_source 'fine-focus sealed tube'
_exptl_absorpt_coefficient_mu 7.232
_exptl_absorpt_correction_T_max 0.451
_exptl_absorpt_correction_T_min 0.406
_exptl_absorpt_correction_type empirical
_exptl_absorpt_process_details Process-auto
_exptl_crystal_colour yellow
_exptl_crystal_density_diffrn 2.874
_exptl_crystal_density_method 'not measured'
_exptl_crystal_description block
_exptl_crystal_F_000 2296
_exptl_crystal_size_max 0.13
_exptl_crystal_size_mid 0.12
_exptl_crystal_size_min 0.11
_refine_diff_density_max 1.536
_refine_diff_density_min -1.764
_refine_diff_density_rms 0.148
_refine_ls_extinction_method none
_refine_ls_goodness_of_fit_ref 1.034
_refine_ls_hydrogen_treatment constr
_refine_ls_matrix_type full
_refine_ls_number_parameters 289
_refine_ls_number_reflns 6547
_refine_ls_number_restraints 0
_refine_ls_restrained_S_all 1.034
_refine_ls_R_factor_all 0.0579
_refine_ls_R_factor_gt 0.0392
_refine_ls_shift/su_max 0.001
_refine_ls_shift/su_mean 0.000
_refine_ls_structure_factor_coef Fsqd
_refine_ls_weighting_details 'w=1/[\s^2^(Fo^2^)+(0.0321P)^2^+9.6377P] where P=(Fo^2^+2Fc^2^)/3'
_refine_ls_weighting_scheme calc
_refine_ls_wR_factor_gt 0.0805
_refine_ls_wR_factor_ref 0.0870
_reflns_Friedel_coverage 0.000
_reflns_number_gt 4967
_reflns_number_total 6547
_reflns_threshold_expression 'I > 2\s(I)'
_cod_data_source_file c8ra05760e2.cif
_cod_data_source_block 2
_cod_original_cell_volume 2945.3(11)
_cod_database_code 7231683
_shelx_shelxl_version_number 2018/3
_shelx_space_group_comment
;
The symmetry employed for this shelxl refinement is uniquely defined
by the following loop, which should always be used as a source of
symmetry information in preference to the above space-group names.
They are only intended as comments.
;

loop_
_space_group_symop_operation_xyz
'x, y, z'
'-x, y+1/2, -z+1/2'
'-x, -y, -z'
'x, -y-1/2, z-1/2'

loop_
_atom_site_label
_atom_site_type_symbol
_atom_site_fract_x
_atom_site_fract_y
_atom_site_fract_z
_atom_site_U_iso_or_equiv
_atom_site_adp_type
_atom_site_occupancy
_atom_site_site_symmetry_order
_atom_site_calc_flag
_atom_site_refinement_flags_posn
_atom_site_refinement_flags_adp
Ag1 Ag 0.27372(4) 0.65425(5) 0.84187(6) 0.06681(18) Uani 1 1 d . .
Ag2 Ag 0.18236(4) 0.82241(5) 0.69228(5) 0.06239(17) Uani 1 1 d . .
Ag3 Ag 0.18190(4) 0.69418(5) 0.43721(5) 0.06333(17) Uani 1 1 d . .
I1 I 0.05790(3) 0.88598(3) 0.75511(4) 0.04631(12) Uani 1 1 d . .
I2 I 0.19867(3) 0.58858(3) 0.99847(4) 0.04739(12) Uani 1 1 d . .
I3 I 0.31706(3) 0.86886(3) 0.88926(4) 0.05005(13) Uani 1 1 d . .
I4 I 0.40572(3) 0.55147(4) 0.86343(4) 0.05303(13) Uani 1 1 d . .
I5 I 0.16205(3) 0.60948(3) 0.62979(4) 0.05718(14) Uani 1 1 d . .
N1 N 0.5169(3) 0.2590(4) 0.3566(4) 0.0469(13) Uani 1 1 d . .
N2 N 0.0609(3) 0.2768(4) 1.0318(4) 0.0388(12) Uani 1 1 d . .
N3 N 0.4400(3) 0.2923(4) 0.4460(4) 0.0377(12) Uani 1 1 d . .
N4 N 0.1235(3) 0.2289(4) 0.9266(4) 0.0360(11) Uani 1 1 d . .
C1 C 0.3353(4) 0.3521(5) 0.6358(6) 0.0472(17) Uani 1 1 d . .
H1 H 0.324641 0.408874 0.671457 0.057 Uiso 1 1 calc R U
C2 C 0.3802(4) 0.3638(5) 0.5711(6) 0.0492(17) Uani 1 1 d . .
H2 H 0.400342 0.427400 0.564457 0.059 Uiso 1 1 calc R U
C3 C 0.3953(4) 0.2805(5) 0.5161(5) 0.0384(14) Uani 1 1 d . .
C4 C 0.3662(4) 0.1857(5) 0.5270(6) 0.0474(17) Uani 1 1 d . .
H4 H 0.375915 0.129457 0.489619 0.057 Uiso 1 1 calc R U
C5 C 0.3226(4) 0.1755(5) 0.5944(6) 0.0438(16) Uani 1 1 d . .
H5 H 0.304083 0.111283 0.603003 0.053 Uiso 1 1 calc R U
C6 C 0.3055(3) 0.2578(4) 0.6494(5) 0.0341(13) Uani 1 1 d . .
C7 C 0.2050(4) 0.1479(5) 0.8360(5) 0.0407(15) Uani 1 1 d . .
H7 H 0.200423 0.085659 0.868105 0.049 Uiso 1 1 calc R U
C8 C 0.1688(3) 0.2341(4) 0.8558(5) 0.0354(13) Uani 1 1 d . .
C9 C 0.1747(4) 0.3260(5) 0.8066(5) 0.0419(15) Uani 1 1 d . .
H9 H 0.148496 0.382961 0.817824 0.050 Uiso 1 1 calc R U
C10 C 0.2193(4) 0.3329(5) 0.7409(5) 0.0435(16) Uani 1 1 d . .
H10 H 0.223865 0.395497 0.709493 0.052 Uiso 1 1 calc R U
C11 C 0.2578(3) 0.2483(4) 0.7202(5) 0.0332(13) Uani 1 1 d . .
C12 C 0.2482(4) 0.1559(5) 0.7675(5) 0.0403(15) Uani 1 1 d . .
H12 H 0.271642 0.097761 0.752657 0.048 Uiso 1 1 calc R U
C13 C 0.4818(4) 0.2205(5) 0.4219(6) 0.0477(16) Uani 1 1 d . .
H13 H 0.485911 0.153342 0.446902 0.057 Uiso 1 1 calc R U
C14 C 0.4968(4) 0.3597(6) 0.3384(7) 0.0565(19) Uani 1 1 d . .
H14 H 0.512854 0.404847 0.295005 0.068 Uiso 1 1 calc R U
C15 C 0.4500(4) 0.3814(6) 0.3942(6) 0.0554(19) Uani 1 1 d . .
H15 H 0.428245 0.444570 0.397714 0.066 Uiso 1 1 calc R U
C16 C 0.5704(5) 0.2035(7) 0.3165(7) 0.071(2) Uani 1 1 d . .
H16A H 0.588037 0.247785 0.270765 0.106 Uiso 1 1 calc R U
H16B H 0.613105 0.180891 0.378620 0.106 Uiso 1 1 calc R U
H16C H 0.545175 0.145518 0.273878 0.106 Uiso 1 1 calc R U
C17 C 0.1075(4) 0.3071(5) 0.9798(5) 0.0404(15) Uani 1 1 d . .
H17 H 0.126037 0.373089 0.980679 0.049 Uiso 1 1 calc R U
C18 C 0.0484(4) 0.1749(6) 1.0135(6) 0.0551(19) Uani 1 1 d . .
H18 H 0.019408 0.133256 1.042400 0.066 Uiso 1 1 calc R U
C19 C 0.0860(4) 0.1458(5) 0.9460(6) 0.0541(18) Uani 1 1 d . .
H19 H 0.086258 0.080554 0.917534 0.065 Uiso 1 1 calc R U
C20 C 0.0256(4) 0.3430(6) 1.0940(6) 0.058(2) Uani 1 1 d . .
H20A H -0.005734 0.302447 1.123657 0.087 Uiso 1 1 calc R U
H20B H 0.064819 0.375856 1.153555 0.087 Uiso 1 1 calc R U
H20C H -0.005360 0.393871 1.045013 0.087 Uiso 1 1 calc R U

loop_
_atom_site_aniso_label
_atom_site_aniso_U_11
_atom_site_aniso_U_22
_atom_site_aniso_U_33
_atom_site_aniso_U_23
_atom_site_aniso_U_13
_atom_site_aniso_U_12
Ag1 0.0593(4) 0.0640(4) 0.0739(4) -0.0010(3) 0.0188(3) 0.0077(3)
Ag2 0.0742(4) 0.0604(4) 0.0571(4) 0.0029(3) 0.0283(3) 0.0057(3)
Ag3 0.0662(4) 0.0659(4) 0.0585(4) -0.0100(3) 0.0223(3) -0.0060(3)
I1 0.0444(3) 0.0513(2) 0.0423(2) 0.0008(2) 0.0137(2) 0.00126(19)
I2 0.0634(3) 0.0359(2) 0.0519(3) 0.00115(19) 0.0314(2) -0.0003(2)
I3 0.0463(3) 0.0403(2) 0.0604(3) -0.0012(2) 0.0142(2) -0.00902(19)
I4 0.0506(3) 0.0500(3) 0.0587(3) 0.0036(2) 0.0190(2) 0.0015(2)
I5 0.0773(4) 0.0422(2) 0.0418(3) -0.0006(2) 0.0074(2) -0.0018(2)
N1 0.040(3) 0.061(4) 0.044(3) 0.003(3) 0.020(3) 0.009(3)
N2 0.031(3) 0.049(3) 0.035(3) 0.001(2) 0.009(2) 0.001(2)
N3 0.040(3) 0.037(3) 0.038(3) 0.002(2) 0.016(2) 0.003(2)
N4 0.035(3) 0.034(3) 0.038(3) -0.001(2) 0.010(2) -0.005(2)
C1 0.061(5) 0.038(3) 0.048(4) -0.009(3) 0.026(4) -0.004(3)
C2 0.051(4) 0.039(4) 0.061(5) -0.008(3) 0.024(4) -0.008(3)
C3 0.039(4) 0.039(3) 0.038(3) 0.000(3) 0.014(3) 0.005(3)
C4 0.053(4) 0.037(3) 0.059(4) -0.014(3) 0.026(4) -0.001(3)
C5 0.044(4) 0.035(3) 0.057(4) -0.001(3) 0.024(3) -0.005(3)
C6 0.033(3) 0.032(3) 0.032(3) -0.003(3) 0.005(3) 0.002(2)
C7 0.040(4) 0.034(3) 0.050(4) 0.007(3) 0.018(3) 0.000(3)
C8 0.034(3) 0.038(3) 0.034(3) -0.001(3) 0.012(3) -0.001(3)
C9 0.048(4) 0.034(3) 0.046(4) 0.003(3) 0.019(3) 0.008(3)
C10 0.053(4) 0.034(3) 0.046(4) 0.006(3) 0.020(3) 0.003(3)
C11 0.034(3) 0.032(3) 0.033(3) -0.003(3) 0.011(3) 0.001(2)
C12 0.042(4) 0.032(3) 0.048(4) -0.002(3) 0.017(3) 0.003(3)
C13 0.048(4) 0.042(4) 0.051(4) 0.005(3) 0.014(3) 0.009(3)
C14 0.058(5) 0.052(4) 0.069(5) 0.013(4) 0.033(4) 0.003(3)
C15 0.055(5) 0.049(4) 0.069(5) 0.006(4) 0.029(4) 0.008(3)
C16 0.063(5) 0.079(6) 0.083(6) 0.000(5) 0.042(5) 0.020(4)
C17 0.042(4) 0.034(3) 0.042(4) -0.001(3) 0.010(3) -0.001(3)
C18 0.056(5) 0.058(4) 0.057(5) -0.007(4) 0.026(4) -0.022(4)
C19 0.064(5) 0.043(4) 0.061(5) -0.010(3) 0.028(4) -0.013(3)
C20 0.057(5) 0.077(5) 0.047(4) -0.006(4) 0.026(4) 0.011(4)

loop_
_atom_type_symbol
_atom_type_description
_atom_type_scat_dispersion_real
_atom_type_scat_dispersion_imag
_atom_type_scat_source
C C 0.0033 0.0016 'International Tables Vol C Tables 4.2.6.8 and 6.1.1.4'
H H 0.0000 0.0000 'International Tables Vol C Tables 4.2.6.8 and 6.1.1.4'
Ag Ag -0.8971 1.1015 'International Tables Vol C Tables 4.2.6.8 and 6.1.1.4'
I I -0.4742 1.8119 'International Tables Vol C Tables 4.2.6.8 and 6.1.1.4'
N N 0.0061 0.0033 'International Tables Vol C Tables 4.2.6.8 and 6.1.1.4'

loop_
_geom_angle_atom_site_label_1
_geom_angle_atom_site_label_2
_geom_angle_atom_site_label_3
_geom_angle
_geom_angle_site_symmetry_1
_geom_angle_site_symmetry_3
I4 Ag1 I5 109.35(3) . .
I4 Ag1 I3 106.05(3) . .
I5 Ag1 I3 116.91(3) . .
I4 Ag1 I2 114.18(3) . .
I5 Ag1 I2 103.15(3) . .
I3 Ag1 I2 107.49(3) . .
I4 Ag1 Ag2 135.42(3) . .
I5 Ag1 Ag2 58.65(3) . .
I3 Ag1 Ag2 59.31(3) . .
I2 Ag1 Ag2 110.40(3) . .
I4 Ag1 Ag3 150.04(3) . 4_576
I5 Ag1 Ag3 100.60(3) . 4_576
I3 Ag1 Ag3 57.31(2) . 4_576
I2 Ag1 Ag3 57.77(2) . 4_576
Ag2 Ag1 Ag3 61.50(2) . 4_576
I1 Ag2 I2 118.08(3) . 4_575
I1 Ag2 I5 108.69(3) . .
I2 Ag2 I5 101.27(2) 4_575 .
I1 Ag2 I3 103.64(3) . .
I2 Ag2 I3 110.35(3) 4_575 .
I5 Ag2 I3 115.36(2) . .
I1 Ag2 Ag1 111.78(3) . .
I2 Ag2 Ag1 130.02(3) 4_575 .
I5 Ag2 Ag1 57.75(3) . .
I3 Ag2 Ag1 58.63(3) . .
I1 Ag2 Ag3 56.87(3) . 4_576
I2 Ag2 Ag3 159.01(3) 4_575 4_576
I5 Ag2 Ag3 99.49(2) . 4_576
I3 Ag2 Ag3 56.88(3) . 4_576
Ag1 Ag2 Ag3 60.81(3) . 4_576
I5 Ag3 I1 104.83(3) . 4_575
I5 Ag3 I3 116.93(3) . 4_575
I1 Ag3 I3 103.83(3) 4_575 4_575
I5 Ag3 I2 100.30(2) . 4_575
I1 Ag3 I2 123.71(3) 4_575 4_575
I3 Ag3 I2 108.09(2) 4_575 4_575
I5 Ag3 Ag1 146.89(3) . 4_575
I1 Ag3 Ag1 108.09(3) 4_575 4_575
I3 Ag3 Ag1 57.86(2) 4_575 4_575
I2 Ag3 Ag1 57.91(2) 4_575 4_575
I5 Ag3 Ag2 152.13(3) . 4_575
I1 Ag3 Ag2 55.90(3) 4_575 4_575
I3 Ag3 Ag2 58.07(3) 4_575 4_575
I2 Ag3 Ag2 107.26(2) 4_575 4_575
Ag1 Ag3 Ag2 57.69(3) 4_575 4_575
Ag2 I1 Ag3 67.23(3) . 4_576
Ag2 I2 Ag3 78.72(2) 4_576 4_576
Ag2 I2 Ag1 133.85(3) 4_576 .
Ag3 I2 Ag1 64.321(19) 4_576 .
Ag3 I3 Ag1 64.83(2) 4_576 .
Ag3 I3 Ag2 65.05(3) 4_576 .
Ag1 I3 Ag2 62.06(2) . .
Ag3 I5 Ag1 118.44(3) . .
Ag3 I5 Ag2 79.68(2) . .
Ag1 I5 Ag2 63.60(2) . .
C13 N1 C14 108.0(5) . .
C13 N1 C16 125.2(6) . .
C14 N1 C16 126.7(6) . .
C17 N2 C18 108.0(5) . .
C17 N2 C20 125.9(6) . .
C18 N2 C20 126.0(6) . .
C13 N3 C15 107.4(5) . .
C13 N3 C3 126.0(5) . .
C15 N3 C3 126.6(5) . .
C17 N4 C19 107.6(5) . .
C17 N4 C8 125.2(5) . .
C19 N4 C8 127.1(5) . .
C2 C1 C6 121.8(6) . .
C1 C2 C3 119.6(6) . .
C2 C3 C4 120.2(6) . .
C2 C3 N3 120.1(6) . .
C4 C3 N3 119.7(5) . .
C3 C4 C5 119.1(6) . .
C4 C5 C6 122.1(6) . .
C5 C6 C1 117.1(6) . .
C5 C6 C11 122.6(5) . .
C1 C6 C11 120.2(5) . .
C8 C7 C12 118.7(6) . .
C9 C8 C7 120.5(5) . .
C9 C8 N4 119.0(5) . .
C7 C8 N4 120.4(5) . .
C10 C9 C8 119.8(6) . .
C9 C10 C11 121.5(6) . .
C12 C11 C10 117.2(5) . .
C12 C11 C6 122.3(5) . .
C10 C11 C6 120.4(5) . .
C7 C12 C11 122.1(6) . .
N3 C13 N1 109.5(6) . .
C15 C14 N1 107.7(6) . .
C14 C15 N3 107.4(6) . .
N4 C17 N2 109.4(5) . .
C19 C18 N2 107.1(6) . .
C18 C19 N4 107.8(6) . .

loop_
_geom_bond_atom_site_label_1
_geom_bond_atom_site_label_2
_geom_bond_distance
_geom_bond_site_symmetry_2
Ag1 I4 2.7360(9) .
Ag1 I5 2.8630(13) .
Ag1 I3 2.9308(10) .
Ag1 I2 2.9445(10) .
Ag1 Ag2 3.0325(11) .
Ag1 Ag3 3.1324(10) 4_576
Ag2 I1 2.8320(9) .
Ag2 I2 2.8559(9) 4_575
Ag2 I5 2.8911(9) .
Ag2 I3 2.9517(14) .
Ag2 Ag3 3.1533(11) 4_576
Ag3 I5 2.8467(9) .
Ag3 I1 2.8640(13) 4_575
Ag3 I3 2.9127(10) 4_575
Ag3 I2 2.9402(9) 4_575
N1 C13 1.327(8) .
N1 C14 1.369(9) .
N1 C16 1.464(8) .
N2 C17 1.326(8) .
N2 C18 1.361(9) .
N2 C20 1.478(8) .
N3 C13 1.325(8) .
N3 C15 1.387(8) .
N3 C3 1.430(8) .
N4 C17 1.321(8) .
N4 C19 1.363(8) .
N4 C8 1.439(7) .
C1 C2 1.376(9) .
C1 C6 1.390(9) .
C2 C3 1.379(9) .
C3 C4 1.382(9) .
C4 C5 1.382(9) .
C5 C6 1.385(8) .
C6 C11 1.480(8) .
C7 C8 1.383(8) .
C7 C12 1.386(8) .
C8 C9 1.381(8) .
C9 C10 1.377(9) .
C10 C11 1.395(8) .
C11 C12 1.392(8) .
C14 C15 1.335(10) .
C18 C19 1.343(10) .
